data_7018871
loop_
_publ_author_name
'Gould, Jamie A.'
'Rosseinsky, Matthew J.'
'Moggach, Stephen A.'

_publ_section_title
;
 Tuning the coordination chemistry of a Cu(ii) complex at high-pressure.
;
_journal_issue 18
_journal_name_full 'Dalton transactions (Cambridge, England : 2003)'
_journal_page_first 5464
_journal_page_last 5467
_journal_paper_doi 10.1039/c2dt12302a
_journal_volume 41
_journal_year 2012
_chemical_absolute_configuration ad
_chemical_formula_moiety 'C8 H18 Cu2 N2 O12'
_chemical_formula_sum 'C8 H18 Cu2 N2 O12'
_chemical_formula_weight 230.67
_chemical_name_common CuAsp
_space_group_IT_number 5
_symmetry_cell_setting monoclinic
_symmetry_Int_Tables_number 5
_symmetry_space_group_name_Hall 'C 2y'
_symmetry_space_group_name_H-M 'C 1 2 1'
_atom_sites_solution_hydrogens difmap
_atom_sites_solution_primary direct
_audit_creation_date 11-07-11
_audit_creation_method CRYSTALS_ver_14.23
_cell_angle_alpha 90
_cell_angle_beta 93.9840(10)
_cell_angle_gamma 90
_cell_formula_units_Z 4
_cell_length_a 9.51720(10)
_cell_length_b 10.04180(10)
_cell_length_c 7.56210(10)
_cell_measurement_reflns_used 4234
_cell_measurement_temperature 293
_cell_measurement_theta_max 29.5
_cell_measurement_theta_min 2.7
_cell_volume 720.962(14)
_computing_cell_refinement 'USER DEFINED CELL REFINEMENT'
_computing_data_collection 'USER DEFINED DATA COLLECTION'
_computing_data_reduction 'USER DEFINED DATA REDUCTION'
_computing_molecular_graphics 'CAMERON (Watkin et al., 1996)'
_computing_publication_material 'CRYSTALS (Betteridge et al., 2003)'
_computing_structure_refinement 'CRYSTALS (Betteridge et al., 2003)'
_computing_structure_solution 'SIR92 (Altomare et al., 1994)'
_diffrn_ambient_temperature 293
_diffrn_measured_fraction_theta_full 0.981
_diffrn_measured_fraction_theta_max 0.886
_diffrn_measurement_device Serial
_diffrn_measurement_device_type Unknown
_diffrn_measurement_method \w/2\q
_diffrn_radiation_monochromator graphite
_diffrn_radiation_probe x-ray
_diffrn_radiation_type 'Mo K\a'
_diffrn_radiation_wavelength 0.71073
_diffrn_reflns_av_R_equivalents 0.026
_diffrn_reflns_limit_h_max 12
_diffrn_reflns_limit_h_min -11
_diffrn_reflns_limit_k_max 13
_diffrn_reflns_limit_k_min -13
_diffrn_reflns_limit_l_max 10
_diffrn_reflns_limit_l_min -10
_diffrn_reflns_number 5337
_diffrn_reflns_theta_full 25.034
_diffrn_reflns_theta_max 30.162
_diffrn_reflns_theta_min 2.700
_diffrn_source 'sealed X-ray tube'
_diffrn_standards_number 0
_exptl_absorpt_coefficient_mu 3.022
_exptl_absorpt_correction_T_max 1.0000
_exptl_absorpt_correction_T_min 1.0000
_exptl_absorpt_correction_type none
_exptl_crystal_colour blue
_exptl_crystal_density_diffrn 2.125
_exptl_crystal_density_method 'not measured'
_exptl_crystal_description block
_exptl_crystal_F_000 468
_exptl_crystal_size_max 0.2
_exptl_crystal_size_mid 0.2
_exptl_crystal_size_min 0.1
_refine_diff_density_max 0.42
_refine_diff_density_min -0.40
_refine_ls_abs_structure_details 'Flack (1983), 732 Friedel-pairs'
_refine_ls_abs_structure_Flack 0.066(14)
_refine_ls_extinction_method None
_refine_ls_goodness_of_fit_ref 0.9748
_refine_ls_hydrogen_treatment constr
_refine_ls_matrix_type full
_refine_ls_number_parameters 110
_refine_ls_number_reflns 1732
_refine_ls_number_restraints 1
_refine_ls_R_factor_all 0.0254
_refine_ls_R_factor_gt 0.0223
_refine_ls_shift/su_max 0.0005347
_refine_ls_shift/su_mean 0.0000261
_refine_ls_structure_factor_coef Fsqd
_refine_ls_weighting_details
;
Method= Modified Sheldrick
w=1/[\s^2^(F^2^) + ( 0.03P)^2^ + 0.37P]
,where P=(max(Fo^2^,0) + 2Fc^2^)/3
;
_refine_ls_weighting_scheme calc
_refine_ls_wR_factor_all 0.0513
_refine_ls_wR_factor_gt 0.0498
_refine_ls_wR_factor_ref 0.0513
_reflns_limit_h_max 12
_reflns_limit_h_min -12
_reflns_limit_k_max 13
_reflns_limit_k_min -13
_reflns_limit_l_max 10
_reflns_limit_l_min 0
_reflns_number_gt 1607
_reflns_number_total 1732
_reflns_threshold_expression I>2.0\s(I)
_oxford_diffrn_Wilson_B_factor 1.18
_oxford_diffrn_Wilson_scale 18.32
_oxford_refine_ls_r_factor_ref 0.0254
_oxford_refine_ls_scale 0.17130(8)
_oxford_reflns_number_all 1732
_oxford_reflns_threshold_expression_ref I>-10.0\s(I)
_oxford_structure_analysis_title 'st0014 in C2'
_cod_data_source_file c2dt12302a.txt
_cod_data_source_block ambient
_cod_depositor_comments
;
The following automatic conversions were performed:

'_atom_sites_solution_primary' value 'Direct' changed to 'direct'
according to /home/saulius/struct/CIF-dictionaries/cif_core.dic
dictionary named 'cif_core.dic' version 2.4.1 from 2010-06-29.

Automatic conversion script
Id: cif_fix_values 1715 2011-07-08 13:25:40Z adriana 
;
_cod_original_sg_symbol_H-M 'C 2'
_cod_database_code 7018871

loop_
_symmetry_equiv_pos_as_xyz
x,y,z
x+1/2,y+1/2,z
-x,y,-z
-x+1/2,y+1/2,-z

loop_
_atom_site_label
_atom_site_type_symbol
_atom_site_fract_x
_atom_site_fract_y
_atom_site_fract_z
_atom_site_U_iso_or_equiv
_atom_site_occupancy
_atom_site_adp_type
_atom_site_refinement_flags_posn
Cu1 Cu 0.23637(3) 1.00044(10) 0.87457(3) 0.0150 1.0000 Uani .
O1 O 0.3289(2) 0.82851(19) 0.8458(2) 0.0213 1.0000 Uani .
O2 O 0.3899(2) 0.6834(2) 0.6449(2) 0.0200 1.0000 Uani .
O3 O 0.30706(17) 1.0081(3) 0.12264(19) 0.0176 1.0000 Uani .
O4 O 0.1185(2) 0.8924(2) 0.1915(3) 0.0203 1.0000 Uani .
O5 O 0.1285(2) 1.1657(2) 0.8769(2) 0.0222 1.0000 Uani .
O6 O 0.4270(2) 1.1147(2) 0.7770(3) 0.0266 1.0000 Uani .
N1 N 0.1454(2) 0.9579(2) 0.6359(3) 0.0142 1.0000 Uani .
C1 C 0.3220(3) 0.7814(3) 0.6873(3) 0.0148 1.0000 Uani .
C2 C 0.2258(3) 0.8536(2) 0.5486(3) 0.0134 1.0000 Uani .
C3 C 0.3148(3) 0.9141(3) 0.4085(3) 0.0151 1.0000 Uani .
C4 C 0.2365(3) 0.9402(3) 0.2305(3) 0.0139 1.0000 Uani .
H31 H 0.3531 0.9993 0.4532 0.0186 1.0000 Uiso R
H32 H 0.3895 0.8525 0.3882 0.0186 1.0000 Uiso R
H21 H 0.1574 0.7912 0.4914 0.0158 1.0000 Uiso R
H11 H 0.1383 1.0292 0.5704 0.0178 1.0000 Uiso R
H12 H 0.0620 0.9296 0.6504 0.0178 1.0000 Uiso R
H51 H 0.1311 1.2100 0.9715 0.0500 1.0000 Uiso R
H52 H 0.0501 1.1671 0.8206 0.0500 1.0000 Uiso R
H62 H 0.5091 1.0925 0.8128 0.0500 1.0000 Uiso R
H61 H 0.4137 1.1968 0.7896 0.0500 1.0000 Uiso R

loop_
_atom_site_aniso_label
_atom_site_aniso_U_11
_atom_site_aniso_U_22
_atom_site_aniso_U_33
_atom_site_aniso_U_23
_atom_site_aniso_U_13
_atom_site_aniso_U_12
Cu1 0.01923(15) 0.01549(13) 0.00985(12) -0.00029(16) -0.00134(9) 0.00287(17)
O1 0.0344(11) 0.0198(9) 0.0090(9) 0.0010(7) -0.0043(8) 0.0073(8)
O2 0.0237(10) 0.0170(9) 0.0193(9) -0.0012(8) 0.0011(7) 0.0061(7)
O3 0.0194(8) 0.0223(9) 0.0111(7) 0.0017(11) 0.0003(6) 0.0003(12)
O4 0.0170(10) 0.0237(10) 0.0195(10) 0.0009(8) -0.0029(7) -0.0035(7)
O5 0.0236(10) 0.0206(10) 0.0216(9) -0.0074(8) -0.0048(8) 0.0072(8)
O6 0.0220(11) 0.0216(10) 0.0361(12) 0.0029(9) 0.0013(9) 0.0020(8)
N1 0.0139(10) 0.0200(11) 0.0089(9) 0.0007(7) 0.0009(8) 0.0029(7)
C1 0.0151(13) 0.0137(12) 0.0154(12) 0.0030(9) 0.0005(10) -0.0033(9)
C2 0.0190(13) 0.0142(12) 0.0068(10) -0.0009(9) -0.0007(9) 0.0015(10)
C3 0.0135(13) 0.0184(13) 0.0130(12) 0.0021(9) -0.0012(9) 0.0000(10)
C4 0.0209(14) 0.0123(10) 0.0086(11) -0.0028(9) 0.0015(9) 0.0046(10)

loop_
_atom_type_symbol
_atom_type_scat_dispersion_real
_atom_type_scat_dispersion_imag
_atom_type_scat_Cromer_Mann_a1
_atom_type_scat_Cromer_Mann_b1
_atom_type_scat_Cromer_Mann_a2
_atom_type_scat_Cromer_Mann_b2
_atom_type_scat_Cromer_Mann_a3
_atom_type_scat_Cromer_Mann_b3
_atom_type_scat_Cromer_Mann_a4
_atom_type_scat_Cromer_Mann_b4
_atom_type_scat_Cromer_Mann_c
_atom_type_scat_source
C 0.0033 0.0016 2.3100 20.8439 1.0200 10.2075 1.5886 0.5687 0.8650 51.6512 0.2156 'International Tables Vol C 4.2.6.8 and 6.1.1.4'
H 0.0000 0.0000 0.4930 10.5109 0.3229 26.1257 0.1402 3.1424 0.0408 57.7998 0.0030 'International Tables Vol C 4.2.6.8 and 6.1.1.4'
N 0.0061 0.0033 12.2126 0.0057 3.1322 9.8933 2.0125 28.9975 1.1663 0.5826 -11.5290 'International Tables Vol C 4.2.6.8 and 6.1.1.4'
O 0.0106 0.0060 3.0485 13.2771 2.2868 5.7011 1.5463 0.3239 0.8670 32.9089 0.2508 'International Tables Vol C 4.2.6.8 and 6.1.1.4'
Cu 0.3201 1.2651 13.3380 3.5828 7.1676 0.2470 5.6158 11.3966 1.6735 64.8126 1.1910 'International Tables Vol C 4.2.6.8 and 6.1.1.4'

loop_
_geom_angle_atom_site_label_1
_geom_angle_site_symmetry_1
_geom_angle_atom_site_label_2
_geom_angle_atom_site_label_3
_geom_angle
_geom_angle_publ_flag
O3 1_556 Cu1 O1 90.79(9) yes
O3 1_556 Cu1 O5 95.97(10) yes
O1 . Cu1 O5 172.73(8) yes
O3 1_556 Cu1 O6 93.53(8) yes
O1 . Cu1 O6 91.90(8) yes
O5 . Cu1 O6 90.34(8) yes
O3 1_556 Cu1 N1 168.17(10) yes
O1 . Cu1 N1 83.16(8) yes
O5 . Cu1 N1 89.71(8) yes
O6 . Cu1 N1 96.81(8) yes
Cu1 . O1 C1 115.71(16) yes
Cu1 1_554 O3 C4 115.35(16) yes
Cu1 . O5 H51 118.2 no
Cu1 . O5 H52 117.6 no
H51 . O5 H52 113.5 no
Cu1 . O6 H62 119.9 no
Cu1 . O6 H61 108.8 no
H62 . O6 H61 111.6 no
Cu1 . N1 C2 110.50(15) yes
Cu1 . N1 H11 110.5 no
C2 . N1 H11 110.5 no
Cu1 . N1 H12 107.6 no
C2 . N1 H12 109.6 no
H11 . N1 H12 108.1 no
O1 . C1 O2 122.9(2) yes
O1 . C1 C2 117.0(2) yes
O2 . C1 C2 120.1(2) yes
C1 . C2 N1 109.5(2) yes
C1 . C2 C3 109.3(2) yes
N1 . C2 C3 110.9(2) yes
C1 . C2 H21 110.3 no
N1 . C2 H21 107.5 no
C3 . C2 H21 109.3 no
C2 . C3 C4 115.0(2) yes
C2 . C3 H31 108.5 no
C4 . C3 H31 107.7 no
C2 . C3 H32 107.9 no
C4 . C3 H32 107.0 no
H31 . C3 H32 110.7 no
C3 . C4 O3 114.1(2) yes
C3 . C4 O4 121.8(2) yes
O3 . C4 O4 124.0(2) yes

loop_
_geom_bond_atom_site_label_1
_geom_bond_atom_site_label_2
_geom_bond_site_symmetry_2
_geom_bond_distance
_geom_bond_publ_flag
Cu1 O3 1_556 1.9500(14) yes
Cu1 O1 . 1.9573(18) yes
Cu1 O5 . 1.9522(19) yes
Cu1 O6 . 2.311(2) yes
Cu1 N1 . 1.994(2) yes
O1 C1 . 1.286(3) yes
O2 C1 . 1.231(3) yes
O3 C4 . 1.288(3) yes
O4 C4 . 1.238(3) yes
O5 H51 . 0.841 no
O5 H52 . 0.833 no
O6 H62 . 0.839 no
O6 H61 . 0.840 no
N1 C2 . 1.479(3) yes
N1 H11 . 0.870 no
N1 H12 . 0.857 no
C1 C2 . 1.527(3) yes
C2 C3 . 1.528(3) yes
C2 H21 . 0.982 no
C3 C4 . 1.515(3) yes
C3 H31 . 0.981 no
C3 H32 . 0.962 no
